data_7100579
loop_
_publ_author_name
'Radu Custelcean'
'Benjamin Hay'
'B.A. Moyer'

_publ_section_title
;
A coordinatively saturated sulfate encapsulated in a
metal-organic framework functionalized with urea hydrogen-bonding groups
;
_journal_name_full 'Chemical Communications'
_journal_paper_doi 10.1039/b511809c
_journal_year 2005
_chemical_formula_sum 'C30 H34 Ag N10 O7 S0.5'
_chemical_formula_weight 770.57
_space_group_IT_number 2
_symmetry_cell_setting triclinic
_symmetry_space_group_name_Hall '-P 1'
_symmetry_space_group_name_H-M 'P -1'
_cell_angle_alpha 66.289(2)
_cell_angle_beta 76.241(2)
_cell_angle_gamma 87.576(2)
_cell_formula_units_Z 2
_cell_length_a 10.3995(12)
_cell_length_b 13.5437(15)
_cell_length_c 14.6455(17)
_cell_measurement_temperature 173(2)
_cell_volume 1831.2(4)
_diffrn_ambient_temperature 173(2)
_exptl_crystal_density_diffrn 1.398
_cod_original_formula_sum 'C30 H34 Ag N10 O7 S0.50'
_cod_database_code 7100579

loop_
_symmetry_equiv_pos_as_xyz
'x, y, z'
'-x, -y, -z'

loop_
_atom_site_label
_atom_site_type_symbol
_atom_site_fract_x
_atom_site_fract_y
_atom_site_fract_z
_atom_site_U_iso_or_equiv
_atom_site_adp_type
_atom_site_occupancy
_atom_site_symmetry_multiplicity
_atom_site_calc_flag
_atom_site_refinement_flags
_atom_site_disorder_assembly
_atom_site_disorder_group
Ag1 Ag 0.91450(3) 0.52447(2) 0.74333(3) 0.03736(11) Uani 1 1 d . . .
S1 S 0.5000 0.0000 1.0000 0.0215(2) Uani 1 2 d S . .
O1 O 0.4564(5) 0.1070(4) 0.9842(4) 0.0289(11) Uani 0.50 1 d P . .
N1 N 0.6229(3) 0.3075(3) 0.8569(3) 0.0323(7) Uani 1 1 d . . .
H1 H 0.5975 0.2452 0.8593 0.039 Uiso 1 1 calc R . .
C1 C 0.4671(4) 0.4455(3) 0.8696(3) 0.0353(9) Uani 1 1 d . . .
H1C H 0.5123 0.4577 0.9169 0.042 Uiso 1 1 calc R . .
H1C1 H 0.4354 0.5153 0.8281 0.042 Uiso 1 1 calc R . .
O2 O 0.6524(5) 0.0085(4) 0.9661(4) 0.0312(12) Uani 0.50 1 d P . .
N2 N 0.7508(3) 0.2107(2) 0.9659(3) 0.0305(7) Uani 1 1 d . . .
H2 H 0.7230 0.1552 0.9575 0.037 Uiso 1 1 calc R . .
C2 C 0.5648(4) 0.4054(3) 0.7992(3) 0.0360(9) Uani 1 1 d . . .
H2C H 0.5188 0.3910 0.7535 0.043 Uiso 1 1 calc R . .
H2C1 H 0.6362 0.4623 0.7555 0.043 Uiso 1 1 calc R . .
O3 O 0.4621(6) -0.0748(4) 1.1073(4) 0.0321(12) Uani 0.50 1 d P . .
N3 N 0.2532(4) 0.1995(3) 0.8708(3) 0.0369(8) Uani 1 1 d . . .
H3 H 0.3025 0.1584 0.9110 0.044 Uiso 1 1 calc R . .
C3 C 0.2518(5) 0.3816(3) 0.8714(4) 0.0405(10) Uani 1 1 d . . .
H3C H 0.2955 0.4105 0.7971 0.049 Uiso 1 1 calc R . .
H3C1 H 0.1904 0.4354 0.8835 0.049 Uiso 1 1 calc R . .
O4 O 0.4539(5) -0.0421(4) 0.9347(4) 0.0296(11) Uani 0.50 1 d P . .
N4 N 0.3395(4) 0.1143(3) 0.7655(3) 0.0381(8) Uani 1 1 d . . .
H4 H 0.4002 0.0942 0.8013 0.046 Uiso 1 1 calc R . .
C4 C 0.1729(4) 0.2767(3) 0.9010(4) 0.0388(9) Uani 1 1 d . . .
H4C1 H 0.1361 0.2442 0.9764 0.047 Uiso 1 1 calc R . .
H4C H 0.0975 0.2927 0.8678 0.047 Uiso 1 1 calc R . .
O5 O 0.2198(3) 0.1605(2) 1.2896(2) 0.0314(6) Uani 1 1 d . . .
N5 N 0.3713(3) 0.1970(3) 1.1372(2) 0.0318(7) Uani 1 1 d . . .
H5 H 0.4231 0.1686 1.0983 0.038 Uiso 1 1 calc R . .
C5 C 0.2984(4) 0.3720(3) 1.0295(3) 0.0362(9) Uani 1 1 d . . .
H5C1 H 0.2066 0.3392 1.0572 0.043 Uiso 1 1 calc R . .
H5C H 0.2950 0.4486 1.0202 0.043 Uiso 1 1 calc R . .
O6 O 0.1855(4) 0.2397(3) 0.7252(3) 0.0617(11) Uani 1 1 d . . .
N6 N 0.2766(3) 0.0261(2) 1.2325(2) 0.0289(7) Uani 1 1 d . . .
H6 H 0.3298 0.0119 1.1834 0.035 Uiso 1 1 calc R . .
C6 C 0.3812(5) 0.3131(3) 1.1064(3) 0.0359(9) Uani 1 1 d . . .
H6C1 H 0.4752 0.3399 1.0753 0.043 Uiso 1 1 calc R . .
H6C H 0.3507 0.3293 1.1680 0.043 Uiso 1 1 calc R . .
O7 O 0.7665(3) 0.3960(2) 0.8986(2) 0.0348(6) Uani 1 1 d . . .
N7 N 0.3530(3) 0.3670(2) 0.9300(3) 0.0301(7) Uani 1 1 d . . .
C7 C 0.7149(4) 0.3106(3) 0.9067(3) 0.0270(7) Uani 1 1 d . . .
O8 O 0.7797(4) 0.6616(3) 0.6591(3) 0.0497(8) Uani 1 1 d . . .
N8 N 0.9731(4) 0.3668(3) 1.2229(3) 0.0429(9) Uani 1 1 d . . .
C8 C 0.2544(4) 0.1891(3) 0.7827(3) 0.0363(9) Uani 1 1 d . . .
O9 O 0.7279(10) 0.6185(7) 0.5033(6) 0.174(3) Uani 1 1 d . . .
N9 N 0.4780(6) -0.2761(4) 0.6922(4) 0.0665(14) Uani 1 1 d . . .
C9 C 0.2847(4) 0.1312(3) 1.2240(3) 0.0262(7) Uani 1 1 d . . .
N10 N 0.0688(4) -0.4047(3) 1.3231(3) 0.0430(9) Uani 1 1 d . . .
C10 C 0.8265(4) 0.1883(3) 1.0380(3) 0.0265(7) Uani 1 1 d . . .
C11 C 0.8487(4) 0.2610(3) 1.0793(3) 0.0293(8) Uani 1 1 d . . .
H11C H 0.8163 0.3312 1.0561 0.035 Uiso 1 1 calc R . .
C12 C 0.9194(4) 0.2280(3) 1.1555(3) 0.0302(8) Uani 1 1 d . . .
C13 C 0.9664(4) 0.1251(3) 1.1925(3) 0.0356(9) Uani 1 1 d . . .
H13C H 1.0113 0.1036 1.2463 0.043 Uiso 1 1 calc R . .
C14 C 0.9462(4) 0.0546(3) 1.1495(4) 0.0393(10) Uani 1 1 d . . .
H14C H 0.9790 -0.0155 1.1727 0.047 Uiso 1 1 calc R . .
C15 C 0.8780(4) 0.0865(3) 1.0721(3) 0.0338(9) Uani 1 1 d . . .
H15C H 0.8662 0.0381 1.0421 0.041 Uiso 1 1 calc R . .
C16 C 0.9471(4) 0.3041(3) 1.1948(3) 0.0332(8) Uani 1 1 d . . .
C18 C 0.3903(4) -0.0341(3) 0.7165(3) 0.0327(8) Uani 1 1 d . . .
H18C H 0.4271 -0.0678 0.7745 0.039 Uiso 1 1 calc R . .
C19 C 0.3885(4) -0.0858(3) 0.6516(3) 0.0355(9) Uani 1 1 d . . .
C20 C 0.3373(5) -0.0384(4) 0.5655(4) 0.0432(10) Uani 1 1 d . . .
H20C H 0.3359 -0.0746 0.5220 0.052 Uiso 1 1 calc R . .
C21 C 0.2885(5) 0.0629(4) 0.5446(4) 0.0495(12) Uani 1 1 d . . .
H21C H 0.2556 0.0974 0.4848 0.059 Uiso 1 1 calc R . .
C22 C 0.2867(5) 0.1151(4) 0.6091(4) 0.0492(12) Uani 1 1 d . . .
H22C H 0.2503 0.1838 0.5941 0.059 Uiso 1 1 calc R . .
C23 C 0.3380(4) 0.0675(4) 0.6963(3) 0.0354(9) Uani 1 1 d . . .
C24 C 0.4392(5) -0.1924(4) 0.6757(4) 0.0459(11) Uani 1 1 d . . .
C25 C 0.1933(4) -0.0604(3) 1.3105(3) 0.0245(7) Uani 1 1 d . . .
C26 C 0.1761(4) -0.1499(3) 1.2888(3) 0.0261(7) Uani 1 1 d . . .
H26C H 0.2189 -0.1497 1.2237 0.031 Uiso 1 1 calc R . .
C27 C 0.0961(4) -0.2389(3) 1.3629(3) 0.0296(8) Uani 1 1 d . . .
C28 C 0.0322(4) -0.2415(3) 1.4588(3) 0.0345(9) Uani 1 1 d . . .
H28C H -0.0226 -0.3028 1.5089 0.041 Uiso 1 1 calc R . .
C29 C 0.0504(4) -0.1526(3) 1.4793(3) 0.0331(8) Uani 1 1 d . . .
H29C H 0.0076 -0.1533 1.5446 0.040 Uiso 1 1 calc R . .
C30 C 0.1295(4) -0.0627(3) 1.4069(3) 0.0293(8) Uani 1 1 d . . .
H30C H 0.1404 -0.0025 1.4227 0.035 Uiso 1 1 calc R . .
C31 C 0.0799(4) -0.3309(3) 1.3395(3) 0.0323(8) Uani 1 1 d . . .
H6O H 0.756(3) 0.640(3) 0.616(3) 0.003(7) Uiso 1 1 d . . .
H6O1 H 0.770(9) 0.727(8) 0.674(8) 0.16(4) Uiso 1 1 d . . .

loop_
_atom_site_aniso_label
_atom_site_aniso_U_11
_atom_site_aniso_U_22
_atom_site_aniso_U_33
_atom_site_aniso_U_23
_atom_site_aniso_U_13
_atom_site_aniso_U_12
Ag1 0.0508(2) 0.02524(16) 0.03941(18) -0.01634(13) -0.00921(14) -0.00824(13)
S1 0.0260(6) 0.0176(5) 0.0223(5) -0.0079(4) -0.0080(5) -0.0011(4)
O1 0.034(3) 0.020(2) 0.037(3) -0.014(2) -0.012(2) 0.004(2)
N1 0.0384(18) 0.0281(16) 0.0325(17) -0.0127(14) -0.0105(14) -0.0054(14)
C1 0.050(2) 0.0203(17) 0.033(2) -0.0041(15) -0.0167(18) -0.0049(16)
O2 0.020(2) 0.033(3) 0.044(3) -0.019(2) -0.005(2) -0.003(2)
N2 0.0370(17) 0.0227(15) 0.0371(18) -0.0147(14) -0.0126(14) -0.0060(13)
C2 0.043(2) 0.032(2) 0.0267(19) -0.0033(16) -0.0107(17) -0.0080(17)
O3 0.043(3) 0.027(3) 0.021(2) -0.006(2) -0.005(2) -0.003(2)
N3 0.042(2) 0.0349(18) 0.043(2) -0.0180(16) -0.0254(16) 0.0123(15)
C3 0.046(2) 0.029(2) 0.054(3) -0.0154(19) -0.028(2) 0.0104(18)
O4 0.039(3) 0.025(3) 0.034(3) -0.016(2) -0.016(2) 0.000(2)
N4 0.045(2) 0.043(2) 0.0403(19) -0.0225(17) -0.0273(17) 0.0123(16)
C4 0.035(2) 0.036(2) 0.053(3) -0.023(2) -0.0183(19) 0.0075(17)
O5 0.0409(15) 0.0251(13) 0.0322(14) -0.0178(11) -0.0049(12) 0.0009(11)
N5 0.0419(19) 0.0228(15) 0.0311(16) -0.0138(13) -0.0040(14) -0.0012(13)
C5 0.041(2) 0.0222(18) 0.046(2) -0.0187(17) -0.0042(18) 0.0021(16)
O6 0.086(3) 0.059(2) 0.069(2) -0.037(2) -0.058(2) 0.039(2)
N6 0.0352(17) 0.0224(15) 0.0307(16) -0.0157(13) -0.0017(13) 0.0006(13)
C6 0.051(2) 0.0255(19) 0.032(2) -0.0126(16) -0.0073(18) -0.0078(17)
O7 0.0479(17) 0.0257(13) 0.0290(14) -0.0087(11) -0.0071(12) -0.0147(12)
N7 0.0378(18) 0.0208(15) 0.0334(17) -0.0097(13) -0.0134(14) -0.0007(13)
C7 0.0295(18) 0.0265(18) 0.0240(17) -0.0112(14) -0.0017(14) -0.0061(14)
O8 0.069(2) 0.0388(18) 0.0467(19) -0.0231(16) -0.0139(17) 0.0068(16)
N8 0.051(2) 0.037(2) 0.052(2) -0.0245(18) -0.0188(18) -0.0010(17)
C8 0.040(2) 0.031(2) 0.045(2) -0.0154(18) -0.0223(19) 0.0015(17)
O9 0.258(10) 0.159(7) 0.141(7) -0.073(6) -0.093(7) 0.025(7)
N9 0.105(4) 0.047(3) 0.062(3) -0.026(2) -0.041(3) 0.017(3)
C9 0.0304(18) 0.0223(17) 0.0294(18) -0.0114(14) -0.0117(15) 0.0017(14)
N10 0.047(2) 0.0314(19) 0.053(2) -0.0235(17) -0.0018(18) -0.0074(16)
C10 0.0241(17) 0.0240(17) 0.0329(19) -0.0122(15) -0.0069(14) -0.0059(13)
C11 0.0284(18) 0.0228(17) 0.038(2) -0.0137(16) -0.0078(16) -0.0025(14)
C12 0.0268(18) 0.0302(19) 0.039(2) -0.0191(17) -0.0080(16) -0.0034(15)
C13 0.033(2) 0.034(2) 0.047(2) -0.0172(18) -0.0203(18) 0.0005(16)
C14 0.037(2) 0.0257(19) 0.059(3) -0.0179(19) -0.017(2) 0.0042(16)
C15 0.032(2) 0.0262(19) 0.050(2) -0.0217(18) -0.0099(18) -0.0030(15)
C16 0.034(2) 0.031(2) 0.036(2) -0.0129(17) -0.0125(17) -0.0009(16)
C18 0.034(2) 0.035(2) 0.0287(19) -0.0097(16) -0.0118(16) 0.0004(16)
C19 0.039(2) 0.036(2) 0.032(2) -0.0140(17) -0.0082(17) -0.0019(17)
C20 0.049(3) 0.050(3) 0.041(2) -0.023(2) -0.022(2) 0.004(2)
C21 0.062(3) 0.056(3) 0.040(2) -0.019(2) -0.033(2) 0.009(2)
C22 0.065(3) 0.049(3) 0.046(3) -0.022(2) -0.035(2) 0.018(2)
C23 0.036(2) 0.039(2) 0.037(2) -0.0173(18) -0.0179(17) 0.0063(17)
C24 0.061(3) 0.043(3) 0.039(2) -0.016(2) -0.022(2) 0.003(2)
C25 0.0272(17) 0.0205(16) 0.0281(17) -0.0112(14) -0.0081(14) 0.0015(13)
C26 0.0320(19) 0.0241(17) 0.0259(17) -0.0130(14) -0.0088(14) 0.0040(14)
C27 0.033(2) 0.0216(17) 0.037(2) -0.0153(15) -0.0094(16) 0.0024(14)
C28 0.040(2) 0.0254(19) 0.036(2) -0.0130(16) -0.0026(17) -0.0041(16)
C29 0.042(2) 0.033(2) 0.0273(18) -0.0162(16) -0.0054(16) 0.0020(17)
C30 0.038(2) 0.0245(18) 0.0301(18) -0.0140(15) -0.0112(16) 0.0031(15)
C31 0.034(2) 0.0272(19) 0.035(2) -0.0133(16) -0.0042(16) -0.0054(15)

loop_
_geom_bond_atom_site_label_1
_geom_bond_atom_site_label_2
_geom_bond_distance
_geom_bond_site_symmetry_2
_geom_bond_publ_flag
Ag1 N10 2.184(4) 2_657 ?
Ag1 N8 2.187(4) 2_767 ?
Ag1 O8 2.386(4) . ?
Ag1 O7 2.438(3) . ?
S1 O1 1.443(5) . ?
S1 O1 1.443(5) 2_657 ?
S1 O3 1.453(5) . ?
S1 O3 1.453(5) 2_657 ?
S1 O4 1.465(5) 2_657 ?
S1 O4 1.465(5) . ?
S1 O2 1.538(5) 2_657 ?
S1 O2 1.538(5) . ?
O1 O3 1.614(7) 2_657 ?
O1 O4 1.634(7) 2_657 ?
O1 O2 1.760(7) 2_657 ?
N1 C7 1.344(5) . ?
N1 C2 1.453(5) . ?
C1 N7 1.474(5) . ?
C1 C2 1.515(6) . ?
O2 O1 1.760(7) 2_657 ?
O2 O3 1.767(8) 2_657 ?
O2 O4 1.807(8) 2_657 ?
N2 C7 1.374(5) . ?
N2 C10 1.395(5) . ?
O3 O1 1.614(7) 2_657 ?
O3 O4 1.650(7) 2_657 ?
O3 O2 1.767(8) 2_657 ?
N3 C8 1.352(5) . ?
N3 C4 1.453(5) . ?
C3 N7 1.468(5) . ?
C3 C4 1.521(6) . ?
O4 O1 1.634(7) 2_657 ?
O4 O3 1.650(7) 2_657 ?
O4 O2 1.807(8) 2_657 ?
N4 C8 1.377(5) . ?
N4 C23 1.398(5) . ?
O5 C9 1.229(4) . ?
N5 C9 1.354(5) . ?
N5 C6 1.451(5) . ?
C5 N7 1.461(5) . ?
C5 C6 1.526(6) . ?
O6 C8 1.213(5) . ?
N6 C9 1.383(4) . ?
N6 C25 1.402(5) . ?
O7 C7 1.246(4) . ?
N8 C16 1.148(5) . ?
N8 Ag1 2.187(4) 2_767 ?
N9 C24 1.138(6) . ?
N10 C31 1.134(5) . ?
N10 Ag1 2.184(4) 2_657 ?
C10 C15 1.395(5) . ?
C10 C11 1.397(5) . ?
C11 C12 1.395(5) . ?
C12 C13 1.392(6) . ?
C12 C16 1.435(5) . ?
C13 C14 1.384(6) . ?
C14 C15 1.391(6) . ?
C18 C19 1.392(6) . ?
C18 C23 1.401(6) . ?
C19 C20 1.388(6) . ?
C19 C24 1.449(6) . ?
C20 C21 1.382(7) . ?
C21 C22 1.386(7) . ?
C22 C23 1.402(6) . ?
C25 C30 1.398(5) . ?
C25 C26 1.400(5) . ?
C26 C27 1.389(5) . ?
C27 C28 1.390(6) . ?
C27 C31 1.445(5) . ?
C28 C29 1.384(5) . ?
C29 C30 1.384(6) . ?
